data_1576699
loop_
_publ_author_name
'Zhong, Yangyang'
'Zeng, Jie'
'Li, Mingwei'
'Liang, Yuli'
'Guan, Shuman'
'Zhao, Kehan'
'Mu, Jiayi'
'Tang, Pei'
'Wang, Huijing'
'Chen, Fener'

_publ_section_title
;
 Stereodivergent access to &#x3b1;- and &#x3b2;-azanucleosides <i>via</i>
 catalyst-free, achiral modulator-controlled iodocyclization: a concise
 synthesis of forodesine.
;
_journal_issue 8
_journal_name_full 'Chemical science'
_journal_page_first 4126
_journal_page_last 4136
_journal_paper_doi 10.1039/d5sc08431h
_journal_volume 17
_journal_year 2026
_chemical_absolute_configuration ad
_chemical_formula_moiety 'C33 H30 I N5 O8 S'
_chemical_formula_sum 'C33 H30 I N5 O8 S'
_chemical_formula_weight 783.58
_space_group_crystal_system orthorhombic
_space_group_IT_number 19
_space_group_name_Hall 'P 2ac 2ab'
_space_group_name_H-M_alt 'P 21 21 21'
_atom_sites_solution_hydrogens geom
_atom_sites_solution_primary dual
_audit_creation_date 2024-05-17
_audit_creation_method
;
Olex2 1.3
(compiled 2020.11.12 svn.r5f609507 for OlexSys, GUI svn.r6408)
;
_audit_update_record
;
2024-08-19 deposited with the CCDC.	2025-12-15 downloaded from the CCDC.
;
_cell_angle_alpha 90
_cell_angle_beta 90
_cell_angle_gamma 90
_cell_formula_units_Z 8
_cell_length_a 7.3460(4)
_cell_length_b 26.0025(15)
_cell_length_c 34.850(2)
_cell_measurement_reflns_used 9036
_cell_measurement_temperature 255(2)
_cell_measurement_theta_max 23.251
_cell_measurement_theta_min 2.337
_cell_volume 6656.9(7)
_computing_cell_refinement 'SAINT V8.40B (?, 2016)'
_computing_data_reduction 'SAINT V8.40B (?, 2016)'
_computing_molecular_graphics 'Olex2 1.3 (Dolomanov et al., 2009)'
_computing_publication_material 'Olex2 1.3 (Dolomanov et al., 2009)'
_computing_structure_refinement 'SHELXL 2014/7 (Sheldrick, 2015)'
_computing_structure_solution 'SHELXT 2018/2 (Sheldrick, 2018)'
_diffrn_ambient_temperature 255.0
_diffrn_measured_fraction_theta_full 0.999
_diffrn_measured_fraction_theta_max 0.995
_diffrn_measurement_device_type 'Bruker APEX-II CCD'
_diffrn_measurement_method '\f and \w scans'
_diffrn_radiation_type MoK\a
_diffrn_radiation_wavelength 0.71073
_diffrn_reflns_av_R_equivalents 0.0973
_diffrn_reflns_av_unetI/netI 0.0692
_diffrn_reflns_Laue_measured_fraction_full 0.999
_diffrn_reflns_Laue_measured_fraction_max 0.995
_diffrn_reflns_limit_h_max 9
_diffrn_reflns_limit_h_min -9
_diffrn_reflns_limit_k_max 33
_diffrn_reflns_limit_k_min -33
_diffrn_reflns_limit_l_max 45
_diffrn_reflns_limit_l_min -45
_diffrn_reflns_number 94520
_diffrn_reflns_point_group_measured_fraction_full 0.999
_diffrn_reflns_point_group_measured_fraction_max 0.994
_diffrn_reflns_theta_full 25.242
_diffrn_reflns_theta_max 27.687
_diffrn_reflns_theta_min 1.920
_diffrn_source_current 1.4
_diffrn_source_power 0.07
_diffrn_source_voltage 50.0
_diffrn_standards_number 0
_exptl_absorpt_coefficient_mu 1.084
_exptl_absorpt_correction_T_max 0.7456
_exptl_absorpt_correction_T_min 0.6179
_exptl_absorpt_correction_type multi-scan
_exptl_absorpt_process_details
;
SADABS-2016/2 (Bruker,2016/2) was used for absorption correction.
wR2(int) was 0.1643 before and 0.0766 after correction.
The Ratio of minimum to maximum transmission is 0.8287.
The \l/2 correction factor is Not present.
;
_exptl_crystal_colour 'clear light colourless'
_exptl_crystal_colour_lustre clear
_exptl_crystal_colour_modifier light
_exptl_crystal_colour_primary colourless
_exptl_crystal_density_diffrn 1.564
_exptl_crystal_description needle
_exptl_crystal_F_000 3168
_exptl_crystal_size_max 0.48
_exptl_crystal_size_mid 0.08
_exptl_crystal_size_min 0.02
_refine_diff_density_max 0.363
_refine_diff_density_min -0.567
_refine_diff_density_rms 0.065
_refine_ls_abs_structure_details
;
 Flack x determined using 3362 quotients [(I+)-(I-)]/[(I+)+(I-)]
 (Parsons, Flack and Wagner, Acta Cryst. B69 (2013) 249-259).
;
_refine_ls_abs_structure_Flack -0.008(9)
_refine_ls_extinction_method none
_refine_ls_goodness_of_fit_ref 1.031
_refine_ls_hydrogen_treatment constr
_refine_ls_matrix_type full
_refine_ls_number_parameters 867
_refine_ls_number_reflns 15499
_refine_ls_number_restraints 0
_refine_ls_restrained_S_all 1.031
_refine_ls_R_factor_all 0.0923
_refine_ls_R_factor_gt 0.0437
_refine_ls_shift/su_max 0.002
_refine_ls_shift/su_mean 0.000
_refine_ls_structure_factor_coef Fsqd
_refine_ls_weighting_details 'w=1/[\s^2^(Fo^2^)+(0.0149P)^2^+3.1385P] where P=(Fo^2^+2Fc^2^)/3'
_refine_ls_weighting_scheme calc
_refine_ls_wR_factor_gt 0.0703
_refine_ls_wR_factor_ref 0.0849
_reflns_Friedel_coverage 0.795
_reflns_Friedel_fraction_full 1.000
_reflns_Friedel_fraction_max 0.993
_reflns_number_gt 10094
_reflns_number_total 15499
_reflns_threshold_expression 'I > 2\s(I)'
_cod_data_source_file d5sc08431h2.cif
_cod_data_source_block mo_tp_zyy_20240517_a_0ma_a
_cod_depositor_comments 'Adding full bibliography for 1576699.cif.'
_cod_original_cell_volume 6656.8(7)
_cod_database_code 1576699
_shelx_shelxl_version_number 2014/7
_shelx_space_group_comment
;
The symmetry employed for this shelxl refinement is uniquely defined
by the following loop, which should always be used as a source of
symmetry information in preference to the above space-group names.
They are only intended as comments.
;
_shelx_estimated_absorpt_t_max 0.979
_shelx_estimated_absorpt_t_min 0.624
_olex2_refinement_description
;
1. Fixed Uiso
 At 1.2 times of:
  All C(H) groups, All C(H,H) groups
 At 1.5 times of:
  All C(H,H,H) groups
2.a Ternary CH refined with riding coordinates:
 C8(H8), C9(H9), C33(H33), C40(H40), C41(H41), C53(H53)
2.b Secondary CH2 refined with riding coordinates:
 C5(H5A,H5B), C6(H6A,H6B), C11(H11A,H11B), C32(H32A,H32B), C38(H38A,H38B),
 C44(H44A,H44B), C45(H45A,H45B), C52(H52A,H52B)
2.c Aromatic/amide H refined with riding coordinates:
 C1(H1), C27(H27), C3(H3), C7(H7), C13(H13), C14(H14), C15(H15), C16(H16),
 C17(H17), C20(H20), C24(H24), C25(H25), C28(H28), C29(H29), C30(H30), C31(H31),
  C34(H34), C35(H35), C36(H36), C43(H43), C47(H47), C48(H48), C49(H49),
 C50(H50), C51(H51), C55(H55), C56(H56), C60(H60), C61(H61), C65(H65), C67(H67),
  C68(H68)
2.d Idealised Me refined as rotating group:
 C22(H22A,H22B,H22C), C64(H64A,H64B,H64C)
;
_olex2_submission_special_instructions 'No special instructions were received'

loop_
_space_group_symop_operation_xyz
'x, y, z'
'x+1/2, -y+1/2, -z'
'-x, y+1/2, -z+1/2'
'-x+1/2, -y, z+1/2'

loop_
_atom_site_label
_atom_site_type_symbol
_atom_site_fract_x
_atom_site_fract_y
_atom_site_fract_z
_atom_site_U_iso_or_equiv
_atom_site_adp_type
_atom_site_occupancy
_atom_site_site_symmetry_order
_atom_site_calc_flag
_atom_site_refinement_flags_posn
_atom_site_refinement_flags_adp
_atom_site_refinement_flags_occupancy
_atom_site_disorder_assembly
_atom_site_disorder_group
I1 I 0.88297(7) 0.26068(2) 0.40080(2) 0.06554(15) Uani 1 1 d . . . . .
I2 I 1.19185(7) 0.70437(2) 0.59200(2) 0.06167(14) Uani 1 1 d . . . . .
S1 S 0.3853(2) 0.36097(7) 0.47831(5) 0.0553(5) Uani 1 1 d . . . . .
S2 S 0.6782(2) 0.64398(6) 0.50085(4) 0.0428(4) Uani 1 1 d . . . . .
O1 O 0.7431(6) 0.33305(17) 0.62916(11) 0.0541(12) Uani 1 1 d . . . . .
O2 O 0.8605(6) 0.59397(16) 0.62011(11) 0.0498(11) Uani 1 1 d . . . . .
O13 O 1.0178(6) 0.42439(17) 0.61472(12) 0.0535(11) Uani 1 1 d . . . . .
O11 O 0.2685(6) 0.3878(2) 0.45186(14) 0.0708(14) Uani 1 1 d . . . . .
O3 O 0.3347(6) 0.31218(17) 0.49364(15) 0.0712(15) Uani 1 1 d . . . . .
O15 O 0.5643(9) 0.4875(2) 0.63949(17) 0.097(2) Uani 1 1 d . . . . .
O5 O 0.4132(7) 0.31129(18) 0.39294(14) 0.0663(14) Uani 1 1 d . . . . .
O6 O 0.7232(5) 0.66205(16) 0.59337(12) 0.0550(11) Uani 1 1 d . . . . .
O14 O 0.5543(5) 0.61288(19) 0.52242(13) 0.0565(12) Uani 1 1 d . . . . .
O8 O 0.7592(11) 0.5653(3) 0.32042(19) 0.128(3) Uani 1 1 d . . . . .
O9 O 0.6426(6) 0.69708(16) 0.49404(12) 0.0562(12) Uani 1 1 d . . . . .
O12 O 1.2685(7) 0.60594(19) 0.35182(12) 0.0661(14) Uani 1 1 d . . . . .
N1 N 0.8861(7) 0.33328(18) 0.57053(13) 0.0449(12) Uani 1 1 d . . . . .
C2 C 0.8015(8) 0.3375(2) 0.50874(16) 0.0391(13) Uani 1 1 d . . . . .
N3 N 0.5799(6) 0.3558(2) 0.45687(14) 0.0461(13) Uani 1 1 d . . . . .
O4 O 0.5514(6) 0.3673(2) 0.35346(15) 0.0702(14) Uani 1 1 d . . . . .
N5 N 0.8840(6) 0.43141(18) 0.49993(13) 0.0409(11) Uani 1 1 d . . . . .
N6 N 0.9890(7) 0.47090(19) 0.55831(15) 0.0415(12) Uani 1 1 d . . . . .
O7 O 0.4753(7) 0.5500(2) 0.60418(16) 0.0786(15) Uani 1 1 d . . . . .
N8 N 0.8720(6) 0.63760(18) 0.52137(13) 0.0389(11) Uani 1 1 d . . . . .
N9 N 1.1903(7) 0.68391(18) 0.41240(13) 0.0493(12) Uani 1 1 d . . . . .
O10 O 1.0397(6) 0.71197(18) 0.35806(12) 0.0600(13) Uani 1 1 d . . . . .
N11 N 1.2052(7) 0.5438(2) 0.39752(14) 0.0517(13) Uani 1 1 d . . . . .
N12 N 1.1281(7) 0.56676(19) 0.46242(13) 0.0430(12) Uani 1 1 d . . . . .
C1 C 0.290(2) 0.3941(8) 0.7184(4) 0.153(7) Uani 1 1 d . . . . .
H1 H 0.1888 0.4100 0.7292 0.183 Uiso 1 1 calc R U . . .
C27 C 0.443(2) 0.4188(5) 0.7161(4) 0.145(6) Uani 1 1 d . . . . .
H27 H 0.4490 0.4525 0.7251 0.174 Uiso 1 1 calc R U . . .
C3 C 0.5986(16) 0.3968(5) 0.7006(3) 0.113(3) Uani 1 1 d . . . . .
H3 H 0.7064 0.4154 0.6991 0.135 Uiso 1 1 calc R U . . .
C4 C 0.5913(12) 0.3470(4) 0.6876(2) 0.081(3) Uani 1 1 d . . . . .
C5 C 0.7507(12) 0.3233(4) 0.6686(2) 0.101(3) Uani 1 1 d . . . . .
H5A H 0.8620 0.3375 0.6792 0.121 Uiso 1 1 calc R U . . .
H5B H 0.7506 0.2865 0.6731 0.121 Uiso 1 1 calc R U . . .
C6 C 0.8987(10) 0.3145(2) 0.60926(17) 0.0556(18) Uani 1 1 d . . . . .
H6A H 0.9008 0.2772 0.6095 0.067 Uiso 1 1 calc R U . . .
H6B H 1.0091 0.3270 0.6213 0.067 Uiso 1 1 calc R U . . .
C7 C 0.8164(8) 0.3070(2) 0.53988(17) 0.0464(15) Uani 1 1 d . . . . .
H7 H 0.7835 0.2725 0.5404 0.056 Uiso 1 1 calc R U . . .
C8 C 0.7299(7) 0.3217(2) 0.47018(16) 0.0410(14) Uani 1 1 d . . . . .
H8 H 0.6871 0.2860 0.4712 0.049 Uiso 1 1 calc R U . . .
C9 C 0.6106(8) 0.3775(2) 0.41899(18) 0.0496(16) Uani 1 1 d . . . . .
H9 H 0.5701 0.4134 0.4186 0.060 Uiso 1 1 calc R U . . .
C10 C 0.5130(10) 0.3476(3) 0.3877(2) 0.0526(17) Uani 1 1 d . . . . .
C11 C 0.4608(10) 0.3439(4) 0.3214(2) 0.084(3) Uani 1 1 d . . . . .
H11A H 0.4566 0.3070 0.3251 0.100 Uiso 1 1 calc R U . . .
H11B H 0.5300 0.3507 0.2982 0.100 Uiso 1 1 calc R U . . .
C12 C 0.2709(11) 0.3639(4) 0.3164(2) 0.071(2) Uani 1 1 d . . . . .
C13 C 0.1495(12) 0.3371(4) 0.2940(2) 0.100(3) Uani 1 1 d . . . . .
H13 H 0.1815 0.3056 0.2833 0.120 Uiso 1 1 calc R U . . .
C14 C -0.0281(15) 0.3588(6) 0.2875(3) 0.117(4) Uani 1 1 d . . . . .
H14 H -0.1109 0.3420 0.2717 0.141 Uiso 1 1 calc R U . . .
C15 C -0.0737(15) 0.4031(5) 0.3041(3) 0.112(4) Uani 1 1 d . . . . .
H15 H -0.1903 0.4160 0.3003 0.134 Uiso 1 1 calc R U . . .
C16 C 0.4309(15) 0.3201(5) 0.6899(3) 0.120(4) Uani 1 1 d . . . . .
H16 H 0.4243 0.2862 0.6815 0.144 Uiso 1 1 calc R U . . .
C17 C 0.2770(18) 0.3448(7) 0.7051(3) 0.150(7) Uani 1 1 d . . . . .
H17 H 0.1661 0.3275 0.7062 0.180 Uiso 1 1 calc R U . . .
C18 C 0.9188(7) 0.3832(2) 0.55855(17) 0.0380(14) Uani 1 1 d . . . . .
C19 C 0.8694(7) 0.3866(2) 0.51973(16) 0.0358(13) Uani 1 1 d . . . . .
C20 C 0.9453(8) 0.4699(2) 0.52068(18) 0.0447(16) Uani 1 1 d . . . . .
H20 H 0.9608 0.5008 0.5076 0.054 Uiso 1 1 calc R U . . .
C21 C 0.9768(8) 0.4275(2) 0.57738(18) 0.0384(14) Uani 1 1 d . . . . .
C22 C 1.0459(10) 0.4721(3) 0.63486(19) 0.060(2) Uani 1 1 d . . . . .
H22A H 1.1413 0.4912 0.6226 0.090 Uiso 1 1 calc R U . . .
H22B H 1.0794 0.4650 0.6609 0.090 Uiso 1 1 calc R U . . .
H22C H 0.9355 0.4918 0.6345 0.090 Uiso 1 1 calc R U . . .
C23 C 0.4233(7) 0.4031(2) 0.51761(19) 0.0456(16) Uani 1 1 d . . . . .
C24 C 0.4422(8) 0.3840(3) 0.5542(2) 0.0539(18) Uani 1 1 d . . . . .
H24 H 0.4335 0.3488 0.5584 0.065 Uiso 1 1 calc R U . . .
C25 C 0.4739(9) 0.4166(3) 0.5847(2) 0.0578(19) Uani 1 1 d . . . . .
H25 H 0.4913 0.4040 0.6094 0.069 Uiso 1 1 calc R U . . .
C26 C 0.4786(8) 0.4684(3) 0.57720(19) 0.0446(16) Uani 1 1 d . . . . .
N27 N 0.5084(7) 0.5045(2) 0.60921(18) 0.0559(15) Uani 1 1 d . . . . .
C28 C 0.4547(8) 0.4888(2) 0.54121(19) 0.0479(16) Uani 1 1 d . . . . .
H28 H 0.4577 0.5241 0.5373 0.058 Uiso 1 1 calc R U . . .
C29 C 0.4259(8) 0.4552(3) 0.5107(2) 0.0489(16) Uani 1 1 d . . . . .
H29 H 0.4086 0.4678 0.4860 0.059 Uiso 1 1 calc R U . . .
C30 C 0.0438(13) 0.4300(4) 0.3264(3) 0.106(3) Uani 1 1 d . . . . .
H30 H 0.0093 0.4611 0.3375 0.127 Uiso 1 1 calc R U . . .
C31 C 0.2167(13) 0.4100(4) 0.3324(3) 0.091(3) Uani 1 1 d . . . . .
H31 H 0.2984 0.4282 0.3476 0.109 Uiso 1 1 calc R U . . .
C32 C 0.8206(9) 0.3754(2) 0.41544(18) 0.0535(17) Uani 1 1 d . . . . .
H32A H 0.8578 0.3723 0.3888 0.064 Uiso 1 1 calc R U . . .
H32B H 0.8763 0.4059 0.4264 0.064 Uiso 1 1 calc R U . . .
C33 C 0.8717(8) 0.3275(2) 0.43814(16) 0.0460(15) Uani 1 1 d . . . . .
H33 H 0.9918 0.3327 0.4498 0.055 Uiso 1 1 calc R U . . .
C34 C 1.121(2) 0.5349(5) 0.7422(3) 0.129(5) Uani 1 1 d . . . . .
H34 H 1.1919 0.5196 0.7611 0.155 Uiso 1 1 calc R U . . .
C35 C 1.2018(17) 0.5610(4) 0.7133(3) 0.114(4) Uani 1 1 d . . . . .
H35 H 1.3281 0.5629 0.7120 0.137 Uiso 1 1 calc R U . . .
C36 C 1.0972(13) 0.5848(3) 0.6859(3) 0.086(3) Uani 1 1 d . . . . .
H36 H 1.1542 0.6027 0.6662 0.103 Uiso 1 1 calc R U . . .
C37 C 0.9094(11) 0.5826(3) 0.68692(18) 0.0583(19) Uani 1 1 d . . . . .
C38 C 0.7973(11) 0.6097(3) 0.65762(17) 0.0632(19) Uani 1 1 d . . . . .
H38A H 0.6699 0.6009 0.6608 0.076 Uiso 1 1 calc R U . . .
H38B H 0.8100 0.6467 0.6605 0.076 Uiso 1 1 calc R U . . .
C39 C 0.8162(8) 0.6247(2) 0.59060(17) 0.0416(13) Uani 1 1 d . . . . .
C40 C 0.9004(8) 0.6032(2) 0.55411(15) 0.0391(13) Uani 1 1 d . . . . .
H40 H 0.8491 0.5692 0.5485 0.047 Uiso 1 1 calc R U . . .
C41 C 1.0332(7) 0.6705(2) 0.51299(16) 0.0393(14) Uani 1 1 d . . . . .
H41 H 1.0023 0.7067 0.5172 0.047 Uiso 1 1 calc R U . . .
C42 C 1.1004(8) 0.6631(2) 0.47239(15) 0.0394(14) Uani 1 1 d . . . . .
C43 C 1.1323(8) 0.7022(2) 0.44705(16) 0.0462(15) Uani 1 1 d . . . . .
H43 H 1.1166 0.7369 0.4527 0.055 Uiso 1 1 calc R U . . .
C44 C 1.2080(11) 0.7146(3) 0.37834(18) 0.0624(19) Uani 1 1 d . . . . .
H44A H 1.2351 0.7500 0.3851 0.075 Uiso 1 1 calc R U . . .
H44B H 1.3061 0.7016 0.3625 0.075 Uiso 1 1 calc R U . . .
C45 C 1.0470(12) 0.7384(4) 0.3229(2) 0.095(3) Uani 1 1 d . . . . .
H45A H 1.1373 0.7229 0.3063 0.114 Uiso 1 1 calc R U . . .
H45B H 1.0808 0.7740 0.3272 0.114 Uiso 1 1 calc R U . . .
C46 C 0.8639(13) 0.7357(4) 0.3047(2) 0.079(2) Uani 1 1 d . . . . .
C47 C 0.7554(17) 0.7774(4) 0.3015(3) 0.105(3) Uani 1 1 d . . . . .
H47 H 0.7986 0.8088 0.3105 0.126 Uiso 1 1 calc R U . . .
C48 C 0.5840(18) 0.7759(5) 0.2854(3) 0.130(5) Uani 1 1 d . . . . .
H48 H 0.5128 0.8053 0.2837 0.156 Uiso 1 1 calc R U . . .
C49 C 0.5217(16) 0.7291(7) 0.2721(3) 0.133(5) Uani 1 1 d . . . . .
H49 H 0.4049 0.7263 0.2620 0.159 Uiso 1 1 calc R U . . .
C50 C 0.8309(15) 0.5549(4) 0.7156(2) 0.103(3) Uani 1 1 d . . . . .
H50 H 0.7050 0.5516 0.7167 0.123 Uiso 1 1 calc R U . . .
C51 C 0.940(2) 0.5311(5) 0.7435(3) 0.126(5) Uani 1 1 d . . . . .
H51 H 0.8856 0.5124 0.7631 0.152 Uiso 1 1 calc R U . . .
C52 C 1.1085(8) 0.6000(2) 0.55546(17) 0.0450(15) Uani 1 1 d . . . . .
H52A H 1.1504 0.5920 0.5812 0.054 Uiso 1 1 calc R U . . .
H52B H 1.1533 0.5740 0.5379 0.054 Uiso 1 1 calc R U . . .
C53 C 1.1710(8) 0.6527(2) 0.54338(16) 0.0434(15) Uani 1 1 d . . . . .
H53 H 1.2910 0.6497 0.5313 0.052 Uiso 1 1 calc R U . . .
C54 C 0.6931(8) 0.6146(2) 0.45493(16) 0.0410(14) Uani 1 1 d . . . . .
C55 C 0.6802(9) 0.5616(2) 0.45288(19) 0.0551(17) Uani 1 1 d . . . . .
H55 H 0.6667 0.5422 0.4751 0.066 Uiso 1 1 calc R U . . .
C56 C 0.6874(10) 0.5382(3) 0.4179(2) 0.0620(19) Uani 1 1 d . . . . .
H56 H 0.6792 0.5026 0.4161 0.074 Uiso 1 1 calc R U . . .
C57 C 0.7065(9) 0.5669(3) 0.3860(2) 0.0581(18) Uani 1 1 d . . . . .
N58 N 0.7143(10) 0.5411(3) 0.3482(2) 0.084(2) Uani 1 1 d . . . . .
O59 O 0.6686(10) 0.4961(3) 0.34742(18) 0.112(2) Uani 1 1 d . . . . .
C60 C 0.7240(9) 0.6194(3) 0.38689(19) 0.0593(19) Uani 1 1 d . . . . .
H60 H 0.7419 0.6381 0.3645 0.071 Uiso 1 1 calc R U . . .
C61 C 0.7142(9) 0.6439(3) 0.42226(17) 0.0524(16) Uani 1 1 d . . . . .
H61 H 0.7217 0.6795 0.4239 0.063 Uiso 1 1 calc R U . . .
C62 C 1.1928(8) 0.6313(2) 0.41461(15) 0.0415(14) Uani 1 1 d . . . . .
C63 C 1.2238(8) 0.5925(3) 0.38772(16) 0.0441(15) Uani 1 1 d . . . . .
C64 C 1.2631(11) 0.5667(3) 0.3231(2) 0.083(3) Uani 1 1 d . . . . .
H64A H 1.3339 0.5378 0.3315 0.124 Uiso 1 1 calc R U . . .
H64B H 1.3124 0.5798 0.2996 0.124 Uiso 1 1 calc R U . . .
H64C H 1.1393 0.5561 0.3191 0.124 Uiso 1 1 calc R U . . .
C65 C 1.1624(9) 0.5340(2) 0.43457(19) 0.0504(16) Uani 1 1 d . . . . .
H65 H 1.1564 0.4995 0.4413 0.060 Uiso 1 1 calc R U . . .
C66 C 1.1417(7) 0.6166(2) 0.45179(16) 0.0381(13) Uani 1 1 d . . . . .
C67 C 0.6322(17) 0.6868(5) 0.2737(3) 0.118(4) Uani 1 1 d . . . . .
H67 H 0.5922 0.6555 0.2638 0.142 Uiso 1 1 calc R U . . .
C68 C 0.8008(16) 0.6902(4) 0.2899(3) 0.099(3) Uani 1 1 d . . . . .
H68 H 0.8745 0.6612 0.2908 0.118 Uiso 1 1 calc R U . . .

loop_
_atom_site_aniso_label
_atom_site_aniso_U_11
_atom_site_aniso_U_22
_atom_site_aniso_U_33
_atom_site_aniso_U_23
_atom_site_aniso_U_13
_atom_site_aniso_U_12
I1 0.0802(3) 0.0614(3) 0.0550(3) -0.0156(2) -0.0002(2) 0.0213(3)
I2 0.0815(3) 0.0558(3) 0.0477(2) -0.0057(2) -0.0079(2) -0.0165(2)
S1 0.0371(8) 0.0490(11) 0.0799(12) -0.0186(9) 0.0035(9) -0.0065(9)
S2 0.0367(8) 0.0410(9) 0.0506(9) -0.0043(7) -0.0008(7) 0.0077(7)
O1 0.064(3) 0.057(3) 0.041(2) 0.002(2) 0.004(2) 0.005(2)
O2 0.067(3) 0.045(3) 0.037(2) 0.0022(19) 0.005(2) 0.012(2)
O13 0.068(3) 0.044(3) 0.049(3) -0.009(2) -0.008(2) -0.002(2)
O11 0.042(3) 0.080(4) 0.091(4) -0.020(3) -0.020(2) 0.008(3)
O3 0.059(3) 0.044(3) 0.111(4) -0.019(3) 0.026(3) -0.021(2)
O15 0.138(6) 0.089(5) 0.064(4) -0.001(3) -0.017(4) 0.003(4)
O5 0.074(3) 0.043(3) 0.082(4) -0.002(2) -0.026(3) -0.008(2)
O6 0.061(3) 0.047(3) 0.057(3) -0.006(2) 0.011(2) 0.016(2)
O14 0.036(2) 0.072(3) 0.062(3) 0.001(3) 0.011(2) 0.000(2)
O8 0.178(8) 0.144(7) 0.063(4) -0.038(4) 0.022(5) -0.026(6)
O9 0.067(3) 0.038(3) 0.064(3) -0.008(2) -0.011(2) 0.019(2)
O12 0.085(4) 0.070(3) 0.043(3) -0.011(2) 0.012(2) -0.003(3)
N1 0.060(3) 0.031(3) 0.044(3) -0.006(2) 0.001(3) 0.004(3)
C2 0.037(3) 0.033(3) 0.048(3) -0.005(3) 0.002(3) 0.000(3)
N3 0.031(3) 0.053(3) 0.054(3) -0.006(3) -0.002(2) 0.003(2)
O4 0.061(3) 0.084(4) 0.066(3) 0.004(3) -0.011(3) 0.000(3)
N5 0.040(3) 0.033(3) 0.049(3) -0.005(2) 0.003(2) -0.004(2)
N6 0.046(3) 0.030(3) 0.049(3) -0.004(2) 0.005(2) -0.003(2)
O7 0.094(4) 0.048(3) 0.095(4) -0.015(3) -0.016(3) 0.003(3)
N8 0.030(2) 0.044(3) 0.042(3) 0.003(2) 0.000(2) -0.001(2)
N9 0.067(3) 0.043(3) 0.037(3) -0.001(2) 0.007(3) -0.012(3)
O10 0.081(3) 0.056(3) 0.043(2) 0.008(2) 0.005(2) -0.012(3)
N11 0.056(3) 0.052(3) 0.047(3) -0.011(3) 0.001(3) 0.011(3)
N12 0.048(3) 0.040(3) 0.041(3) -0.004(2) 0.002(2) 0.003(3)
C1 0.120(11) 0.26(2) 0.073(8) 0.038(11) 0.034(9) 0.054(15)
C27 0.206(16) 0.113(11) 0.116(10) 0.022(8) 0.049(11) 0.066(11)
C3 0.114(8) 0.100(9) 0.125(9) 0.031(7) 0.026(7) 0.007(8)
C4 0.079(6) 0.122(9) 0.043(4) 0.012(5) 0.006(4) 0.019(6)
C5 0.108(8) 0.143(9) 0.052(5) 0.022(5) 0.007(5) 0.044(7)
C6 0.080(5) 0.037(4) 0.050(4) 0.002(3) 0.003(4) 0.010(4)
C7 0.051(4) 0.030(3) 0.058(4) -0.008(3) 0.010(3) -0.003(3)
C8 0.037(3) 0.035(3) 0.051(4) -0.009(3) 0.002(3) -0.005(3)
C9 0.050(3) 0.035(4) 0.064(4) -0.005(3) 0.000(3) 0.001(3)
C10 0.056(4) 0.043(4) 0.058(5) 0.000(3) -0.012(3) 0.007(3)
C11 0.068(5) 0.120(8) 0.063(5) -0.012(5) -0.016(4) 0.017(5)
C12 0.068(5) 0.096(7) 0.048(4) 0.020(4) -0.001(4) 0.003(5)
C13 0.081(7) 0.140(9) 0.079(6) 0.006(6) -0.014(5) -0.018(6)
C14 0.077(7) 0.185(14) 0.091(8) 0.016(9) -0.011(6) -0.021(8)
C15 0.075(7) 0.158(13) 0.103(9) 0.044(8) -0.007(7) -0.005(8)
C16 0.099(8) 0.195(13) 0.066(6) -0.035(7) 0.004(6) -0.027(8)
C17 0.076(8) 0.30(2) 0.078(8) -0.026(10) 0.002(6) -0.011(12)
C18 0.036(3) 0.031(3) 0.047(4) -0.008(3) 0.004(3) -0.002(3)
C19 0.031(3) 0.031(3) 0.045(3) -0.001(3) 0.005(3) 0.001(3)
C20 0.047(4) 0.036(4) 0.051(4) -0.001(3) 0.006(3) -0.001(3)
C21 0.033(3) 0.038(4) 0.044(4) -0.008(3) -0.001(3) 0.002(3)
C22 0.073(5) 0.053(5) 0.055(4) -0.020(4) -0.004(4) -0.004(4)
C23 0.034(3) 0.042(4) 0.061(4) -0.005(3) 0.007(3) -0.003(3)
C24 0.056(4) 0.029(4) 0.077(5) 0.004(4) 0.017(4) 0.006(3)
C25 0.059(4) 0.047(4) 0.068(5) 0.006(4) 0.012(4) 0.007(3)
C26 0.032(3) 0.048(4) 0.054(4) -0.001(3) 0.007(3) 0.000(3)
N27 0.048(3) 0.055(4) 0.065(4) -0.005(3) 0.003(3) -0.004(3)
C28 0.044(4) 0.033(4) 0.067(5) 0.002(3) 0.004(3) 0.004(3)
C29 0.044(4) 0.045(4) 0.058(4) 0.004(3) -0.002(3) 0.001(3)
C30 0.074(7) 0.113(9) 0.129(9) 0.035(7) 0.008(6) 0.016(6)
C31 0.084(7) 0.097(8) 0.092(6) 0.019(6) -0.004(5) 0.002(6)
C32 0.057(4) 0.044(4) 0.060(4) -0.006(3) 0.005(3) -0.014(3)
C33 0.040(3) 0.056(4) 0.042(3) -0.018(3) 0.006(3) -0.002(3)
C34 0.224(16) 0.111(9) 0.052(6) -0.008(6) -0.025(9) 0.067(11)
C35 0.131(9) 0.083(7) 0.129(9) -0.007(7) -0.079(8) 0.001(7)
C36 0.088(6) 0.072(6) 0.099(7) 0.014(5) -0.037(5) -0.015(5)
C37 0.097(6) 0.042(4) 0.035(4) -0.009(3) 0.002(4) 0.008(4)
C38 0.079(5) 0.065(5) 0.045(4) -0.009(3) 0.010(4) 0.005(4)
C39 0.041(3) 0.036(3) 0.048(3) -0.005(3) 0.002(3) -0.001(3)
C40 0.040(3) 0.033(3) 0.044(3) 0.000(3) 0.005(3) 0.002(3)
C41 0.042(3) 0.037(4) 0.040(3) -0.006(3) 0.008(3) -0.002(3)
C42 0.043(3) 0.039(4) 0.036(3) -0.004(3) 0.004(3) -0.003(3)
C43 0.056(4) 0.036(3) 0.047(3) -0.008(3) 0.005(3) -0.007(3)
C44 0.085(5) 0.049(4) 0.053(4) 0.002(3) 0.007(4) -0.025(4)
C45 0.103(7) 0.119(8) 0.064(5) 0.031(5) 0.002(5) -0.023(6)
C46 0.096(7) 0.097(7) 0.043(4) 0.018(5) 0.008(4) -0.004(6)
C47 0.135(10) 0.115(9) 0.065(6) -0.009(6) 0.008(6) 0.009(8)
C48 0.130(11) 0.156(13) 0.104(9) -0.021(8) -0.002(8) 0.066(9)
C49 0.082(7) 0.230(18) 0.086(8) -0.037(10) 0.004(6) -0.001(10)
C50 0.134(8) 0.112(8) 0.062(5) 0.019(5) 0.036(6) 0.033(7)
C51 0.210(14) 0.113(9) 0.056(6) 0.030(6) 0.046(8) 0.070(10)
C52 0.048(3) 0.045(4) 0.042(3) -0.010(3) -0.006(3) 0.011(3)
C53 0.032(3) 0.049(4) 0.049(4) -0.005(3) 0.004(3) 0.002(3)
C54 0.034(3) 0.038(3) 0.051(4) -0.006(3) -0.003(3) -0.001(3)
C55 0.061(4) 0.044(4) 0.061(4) 0.004(3) -0.005(4) -0.002(3)
C56 0.073(5) 0.040(4) 0.073(5) -0.015(4) -0.004(4) 0.002(4)
C57 0.046(4) 0.064(5) 0.064(5) -0.026(4) -0.005(4) 0.001(4)
N58 0.072(4) 0.093(6) 0.086(5) -0.040(5) -0.016(4) 0.003(5)
O59 0.138(6) 0.089(5) 0.111(5) -0.057(4) -0.011(5) 0.000(5)
C60 0.060(4) 0.069(5) 0.049(4) -0.004(4) -0.006(3) -0.007(4)
C61 0.065(4) 0.040(4) 0.052(4) -0.004(3) -0.009(3) -0.005(3)
C62 0.042(3) 0.045(4) 0.037(3) -0.004(3) 0.004(3) -0.001(3)
C63 0.040(3) 0.054(4) 0.039(3) -0.007(3) 0.001(3) 0.000(3)
C64 0.098(6) 0.100(7) 0.051(4) -0.032(4) 0.011(4) -0.004(5)
C65 0.053(4) 0.039(4) 0.059(4) -0.007(3) -0.003(3) 0.008(3)
C66 0.034(3) 0.037(3) 0.043(3) -0.006(3) -0.002(3) -0.003(3)
C67 0.107(9) 0.162(12) 0.086(7) -0.009(7) -0.001(7) -0.017(9)
C68 0.108(8) 0.105(8) 0.083(6) 0.003(6) -0.006(6) -0.014(7)

loop_
_atom_type_symbol
_atom_type_description
_atom_type_scat_dispersion_real
_atom_type_scat_dispersion_imag
_atom_type_scat_source
C C 0.0033 0.0016 'International Tables Vol C Tables 4.2.6.8 and 6.1.1.4'
H H 0.0000 0.0000 'International Tables Vol C Tables 4.2.6.8 and 6.1.1.4'
I I -0.4742 1.8119 'International Tables Vol C Tables 4.2.6.8 and 6.1.1.4'
N N 0.0061 0.0033 'International Tables Vol C Tables 4.2.6.8 and 6.1.1.4'
O O 0.0106 0.0060 'International Tables Vol C Tables 4.2.6.8 and 6.1.1.4'
S S 0.1246 0.1234 'International Tables Vol C Tables 4.2.6.8 and 6.1.1.4'

loop_
_geom_angle_atom_site_label_1
_geom_angle_atom_site_label_2
_geom_angle_atom_site_label_3
_geom_angle
_geom_angle_site_symmetry_1
_geom_angle_site_symmetry_3
_geom_angle_publ_flag
O11 S1 N3 105.7(3) . . ?
O11 S1 C23 106.8(3) . . ?
O3 S1 O11 121.0(3) . . ?
O3 S1 N3 109.2(3) . . ?
O3 S1 C23 107.5(3) . . ?
N3 S1 C23 105.6(3) . . ?
O14 S2 N8 105.8(2) . . ?
O14 S2 C54 105.7(3) . . ?
O9 S2 O14 121.2(3) . . ?
O9 S2 N8 109.7(3) . . ?
O9 S2 C54 106.1(3) . . ?
N8 S2 C54 107.6(3) . . ?
C5 O1 C6 112.7(5) . . ?
C39 O2 C38 116.5(5) . . ?
C21 O13 C22 116.9(5) . . ?
C63 O12 C64 117.4(6) . . ?
C7 N1 C6 126.0(5) . . ?
C7 N1 C18 107.3(5) . . ?
C18 N1 C6 126.1(5) . . ?
C7 C2 C8 126.1(5) . . ?
C7 C2 C19 106.4(5) . . ?
C19 C2 C8 127.5(5) . . ?
C8 N3 S1 124.0(4) . . ?
C9 N3 S1 121.6(4) . . ?
C9 N3 C8 113.6(4) . . ?
C10 O4 C11 116.0(6) . . ?
C20 N5 C19 113.6(5) . . ?
C21 N6 C20 117.4(5) . . ?
C40 N8 S2 122.5(4) . . ?
C40 N8 C41 113.0(4) . . ?
C41 N8 S2 124.0(4) . . ?
C43 N9 C44 124.4(5) . . ?
C43 N9 C62 107.6(5) . . ?
C62 N9 C44 126.9(5) . . ?
C45 O10 C44 112.0(5) . . ?
C63 N11 C65 116.8(5) . . ?
C65 N12 C66 113.8(5) . . ?
C27 C1 H1 119.9 . . ?
C27 C1 C17 120.2(16) . . ?
C17 C1 H1 119.9 . . ?
C1 C27 H27 118.9 . . ?
C1 C27 C3 122.2(16) . . ?
C3 C27 H27 118.9 . . ?
C27 C3 H3 120.4 . . ?
C4 C3 C27 119.1(12) . . ?
C4 C3 H3 120.4 . . ?
C3 C4 C5 120.7(10) . . ?
C16 C4 C3 119.6(10) . . ?
C16 C4 C5 119.5(11) . . ?
O1 C5 C4 109.4(6) . . ?
O1 C5 H5A 109.8 . . ?
O1 C5 H5B 109.8 . . ?
C4 C5 H5A 109.8 . . ?
C4 C5 H5B 109.8 . . ?
H5A C5 H5B 108.2 . . ?
O1 C6 N1 106.9(5) . . ?
O1 C6 H6A 110.3 . . ?
O1 C6 H6B 110.3 . . ?
N1 C6 H6A 110.3 . . ?
N1 C6 H6B 110.3 . . ?
H6A C6 H6B 108.6 . . ?
N1 C7 H7 124.3 . . ?
C2 C7 N1 111.4(5) . . ?
C2 C7 H7 124.3 . . ?
C2 C8 H8 109.8 . . ?
C2 C8 C33 112.7(5) . . ?
N3 C8 C2 112.1(5) . . ?
N3 C8 H8 109.8 . . ?
N3 C8 C33 102.5(5) . . ?
C33 C8 H8 109.8 . . ?
N3 C9 H9 109.6 . . ?
N3 C9 C10 112.3(5) . . ?
N3 C9 C32 102.3(5) . . ?
C10 C9 H9 109.6 . . ?
C10 C9 C32 113.3(5) . . ?
C32 C9 H9 109.6 . . ?
O5 C10 O4 124.3(6) . . ?
O5 C10 C9 125.4(6) . . ?
O4 C10 C9 110.3(6) . . ?
O4 C11 H11A 109.2 . . ?
O4 C11 H11B 109.2 . . ?
O4 C11 C12 112.0(7) . . ?
H11A C11 H11B 107.9 . . ?
C12 C11 H11A 109.2 . . ?
C12 C11 H11B 109.2 . . ?
C13 C12 C11 119.6(9) . . ?
C13 C12 C31 118.8(8) . . ?
C31 C12 C11 121.5(8) . . ?
C12 C13 H13 120.7 . . ?
C12 C13 C14 118.6(10) . . ?
C14 C13 H13 120.7 . . ?
C13 C14 H14 120.0 . . ?
C15 C14 C13 119.9(11) . . ?
C15 C14 H14 120.0 . . ?
C14 C15 H15 118.8 . . ?
C14 C15 C30 122.4(12) . . ?
C30 C15 H15 118.8 . . ?
C4 C16 H16 120.6 . . ?
C4 C16 C17 118.8(12) . . ?
C17 C16 H16 120.6 . . ?
C1 C17 C16 120.0(15) . . ?
C1 C17 H17 120.0 . . ?
C16 C17 H17 120.0 . . ?
N1 C18 C19 107.8(5) . . ?
N1 C18 C21 133.4(6) . . ?
C21 C18 C19 118.7(6) . . ?
N5 C19 C2 131.3(5) . . ?
N5 C19 C18 121.6(5) . . ?
C18 C19 C2 107.0(5) . . ?
N5 C20 N6 129.0(6) . . ?
N5 C20 H20 115.5 . . ?
N6 C20 H20 115.5 . . ?
O13 C21 C18 118.4(6) . . ?
N6 C21 O13 122.0(6) . . ?
N6 C21 C18 119.6(6) . . ?
O13 C22 H22A 109.5 . . ?
O13 C22 H22B 109.5 . . ?
O13 C22 H22C 109.5 . . ?
H22A C22 H22B 109.5 . . ?
H22A C22 H22C 109.5 . . ?
H22B C22 H22C 109.5 . . ?
C24 C23 S1 120.6(5) . . ?
C24 C23 C29 121.0(6) . . ?
C29 C23 S1 118.4(5) . . ?
C23 C24 H24 119.6 . . ?
C23 C24 C25 120.8(6) . . ?
C25 C24 H24 119.6 . . ?
C24 C25 H25 121.3 . . ?
C26 C25 C24 117.3(7) . . ?
C26 C25 H25 121.3 . . ?
C25 C26 N27 118.9(6) . . ?
C28 C26 C25 123.4(6) . . ?
C28 C26 N27 117.7(6) . . ?
O15 N27 O7 122.9(6) . . ?
O15 N27 C26 118.5(6) . . ?
O7 N27 C26 118.6(6) . . ?
C26 C28 H28 120.8 . . ?
C26 C28 C29 118.3(6) . . ?
C29 C28 H28 120.8 . . ?
C23 C29 C28 119.2(6) . . ?
C23 C29 H29 120.4 . . ?
C28 C29 H29 120.4 . . ?
C15 C30 H30 120.8 . . ?
C15 C30 C31 118.4(12) . . ?
C31 C30 H30 120.8 . . ?
C12 C31 C30 121.9(10) . . ?
C12 C31 H31 119.1 . . ?
C30 C31 H31 119.1 . . ?
C9 C32 H32A 111.1 . . ?
C9 C32 H32B 111.1 . . ?
H32A C32 H32B 109.0 . . ?
C33 C32 C9 103.5(5) . . ?
C33 C32 H32A 111.1 . . ?
C33 C32 H32B 111.1 . . ?
I1 C33 H33 108.9 . . ?
C8 C33 I1 112.5(4) . . ?
C8 C33 H33 108.9 . . ?
C32 C33 I1 110.6(4) . . ?
C32 C33 C8 106.9(5) . . ?
C32 C33 H33 108.9 . . ?
C35 C34 H34 120.0 . . ?
C51 C34 H34 120.0 . . ?
C51 C34 C35 120.0(12) . . ?
C34 C35 H35 120.0 . . ?
C34 C35 C36 120.0(12) . . ?
C36 C35 H35 120.0 . . ?
C35 C36 H36 119.2 . . ?
C35 C36 C37 121.5(10) . . ?
C37 C36 H36 119.2 . . ?
C36 C37 C38 121.0(7) . . ?
C50 C37 C36 117.6(8) . . ?
C50 C37 C38 121.3(8) . . ?
O2 C38 C37 108.0(5) . . ?
O2 C38 H38A 110.1 . . ?
O2 C38 H38B 110.1 . . ?
C37 C38 H38A 110.1 . . ?
C37 C38 H38B 110.1 . . ?
H38A C38 H38B 108.4 . . ?
O2 C39 C40 108.9(5) . . ?
O6 C39 O2 124.2(6) . . ?
O6 C39 C40 126.9(6) . . ?
N8 C40 C39 111.7(5) . . ?
N8 C40 H40 110.0 . . ?
N8 C40 C52 101.5(4) . . ?
C39 C40 H40 110.0 . . ?
C39 C40 C52 113.6(5) . . ?
C52 C40 H40 110.0 . . ?
N8 C41 H41 109.8 . . ?
N8 C41 C42 111.7(5) . . ?
N8 C41 C53 102.4(4) . . ?
C42 C41 H41 109.8 . . ?
C42 C41 C53 113.1(5) . . ?
C53 C41 H41 109.8 . . ?
C43 C42 C41 124.5(5) . . ?
C43 C42 C66 105.4(5) . . ?
C66 C42 C41 130.0(5) . . ?
N9 C43 C42 111.5(5) . . ?
N9 C43 H43 124.3 . . ?
C42 C43 H43 124.3 . . ?
N9 C44 H44A 110.2 . . ?
N9 C44 H44B 110.2 . . ?
O10 C44 N9 107.7(5) . . ?
O10 C44 H44A 110.2 . . ?
O10 C44 H44B 110.2 . . ?
H44A C44 H44B 108.5 . . ?
O10 C45 H45A 110.0 . . ?
O10 C45 H45B 110.0 . . ?
O10 C45 C46 108.2(6) . . ?
H45A C45 H45B 108.4 . . ?
C46 C45 H45A 110.0 . . ?
C46 C45 H45B 110.0 . . ?
C47 C46 C45 122.1(10) . . ?
C47 C46 C68 117.4(9) . . ?
C68 C46 C45 120.5(10) . . ?
C46 C47 H47 118.3 . . ?
C46 C47 C48 123.4(11) . . ?
C48 C47 H47 118.3 . . ?
C47 C48 H48 121.1 . . ?
C47 C48 C49 117.7(12) . . ?
C49 C48 H48 121.1 . . ?
C48 C49 H49 120.1 . . ?
C67 C49 C48 119.8(12) . . ?
C67 C49 H49 120.1 . . ?
C37 C50 H50 120.0 . . ?
C37 C50 C51 120.0(11) . . ?
C51 C50 H50 120.0 . . ?
C34 C51 C50 120.8(12) . . ?
C34 C51 H51 119.6 . . ?
C50 C51 H51 119.6 . . ?
C40 C52 H52A 110.9 . . ?
C40 C52 H52B 110.9 . . ?
H52A C52 H52B 108.9 . . ?
C53 C52 C40 104.3(5) . . ?
C53 C52 H52A 110.9 . . ?
C53 C52 H52B 110.9 . . ?
I2 C53 H53 108.7 . . ?
C41 C53 I2 113.5(4) . . ?
C41 C53 H53 108.7 . . ?
C52 C53 I2 111.5(4) . . ?
C52 C53 C41 105.4(5) . . ?
C52 C53 H53 108.7 . . ?
C55 C54 S2 118.0(5) . . ?
C61 C54 S2 121.0(5) . . ?
C61 C54 C55 121.0(6) . . ?
C54 C55 H55 120.4 . . ?
C56 C55 C54 119.2(6) . . ?
C56 C55 H55 120.4 . . ?
C55 C56 H56 120.2 . . ?
C57 C56 C55 119.6(6) . . ?
C57 C56 H56 120.2 . . ?
C56 C57 N58 119.2(7) . . ?
C56 C57 C60 122.9(6) . . ?
C60 C57 N58 117.9(7) . . ?
O8 N58 C57 119.4(8) . . ?
O8 N58 O59 124.1(8) . . ?
O59 N58 C57 116.4(8) . . ?
C57 C60 H60 120.9 . . ?
C57 C60 C61 118.1(6) . . ?
C61 C60 H60 120.9 . . ?
C54 C61 C60 119.1(6) . . ?
C54 C61 H61 120.5 . . ?
C60 C61 H61 120.5 . . ?
N9 C62 C63 133.3(5) . . ?
N9 C62 C66 108.6(5) . . ?
C63 C62 C66 118.0(5) . . ?
O12 C63 C62 118.6(6) . . ?
N11 C63 O12 121.2(5) . . ?
N11 C63 C62 120.2(5) . . ?
O12 C64 H64A 109.5 . . ?
O12 C64 H64B 109.5 . . ?
O12 C64 H64C 109.5 . . ?
H64A C64 H64B 109.5 . . ?
H64A C64 H64C 109.5 . . ?
H64B C64 H64C 109.5 . . ?
N11 C65 H65 115.5 . . ?
N12 C65 N11 128.9(6) . . ?
N12 C65 H65 115.5 . . ?
N12 C66 C42 130.8(5) . . ?
N12 C66 C62 122.2(5) . . ?
C62 C66 C42 106.8(5) . . ?
C49 C67 H67 119.9 . . ?
C68 C67 C49 120.2(12) . . ?
C68 C67 H67 119.9 . . ?
C46 C68 H68 119.3 . . ?
C67 C68 C46 121.4(11) . . ?
C67 C68 H68 119.3 . . ?

loop_
_geom_bond_atom_site_label_1
_geom_bond_atom_site_label_2
_geom_bond_distance
_geom_bond_site_symmetry_2
_geom_bond_publ_flag
I1 C33 2.172(6) . ?
I2 C53 2.168(6) . ?
S1 O11 1.440(5) . ?
S1 O3 1.426(5) . ?
S1 N3 1.618(5) . ?
S1 C23 1.775(6) . ?
S2 O14 1.431(4) . ?
S2 O9 1.425(4) . ?
S2 N8 1.602(5) . ?
S2 C54 1.776(6) . ?
O1 C5 1.399(8) . ?
O1 C6 1.421(7) . ?
O2 C38 1.446(7) . ?
O2 C39 1.342(7) . ?
O13 C21 1.338(7) . ?
O13 C22 1.440(7) . ?
O15 N27 1.215(7) . ?
O5 C10 1.209(8) . ?
O6 C39 1.192(6) . ?
O8 N58 1.200(9) . ?
O12 C63 1.340(7) . ?
O12 C64 1.429(8) . ?
N1 C6 1.438(7) . ?
N1 C7 1.368(7) . ?
N1 C18 1.384(7) . ?
C2 C7 1.348(8) . ?
C2 C8 1.500(8) . ?
C2 C19 1.425(8) . ?
N3 C8 1.489(7) . ?
N3 C9 1.453(7) . ?
O4 C10 1.330(8) . ?
O4 C11 1.436(8) . ?
N5 C19 1.358(7) . ?
N5 C20 1.315(7) . ?
N6 C20 1.350(8) . ?
N6 C21 1.312(8) . ?
O7 N27 1.221(7) . ?
N8 C40 1.465(7) . ?
N8 C41 1.490(7) . ?
N9 C43 1.366(7) . ?
N9 C44 1.437(7) . ?
N9 C62 1.372(7) . ?
O10 C44 1.425(8) . ?
O10 C45 1.405(8) . ?
N11 C63 1.320(8) . ?
N11 C65 1.352(8) . ?
N12 C65 1.315(7) . ?
N12 C66 1.352(7) . ?
C1 H1 0.9300 . ?
C1 C27 1.299(19) . ?
C1 C17 1.37(2) . ?
C27 H27 0.9300 . ?
C27 C3 1.386(15) . ?
C3 H3 0.9300 . ?
C3 C4 1.372(13) . ?
C4 C5 1.479(11) . ?
C4 C16 1.373(13) . ?
C5 H5A 0.9700 . ?
C5 H5B 0.9700 . ?
C6 H6A 0.9700 . ?
C6 H6B 0.9700 . ?
C7 H7 0.9300 . ?
C8 H8 0.9800 . ?
C8 C33 1.535(8) . ?
C9 H9 0.9800 . ?
C9 C10 1.518(9) . ?
C9 C32 1.549(8) . ?
C11 H11A 0.9700 . ?
C11 H11B 0.9700 . ?
C11 C12 1.498(10) . ?
C12 C13 1.375(11) . ?
C12 C31 1.382(12) . ?
C13 H13 0.9300 . ?
C13 C14 1.440(14) . ?
C14 H14 0.9300 . ?
C14 C15 1.331(15) . ?
C15 H15 0.9300 . ?
C15 C30 1.356(14) . ?
C16 H16 0.9300 . ?
C16 C17 1.404(16) . ?
C17 H17 0.9300 . ?
C18 C19 1.403(8) . ?
C18 C21 1.394(8) . ?
C20 H20 0.9300 . ?
C22 H22A 0.9600 . ?
C22 H22B 0.9600 . ?
C22 H22C 0.9600 . ?
C23 C24 1.375(9) . ?
C23 C29 1.376(9) . ?
C24 H24 0.9300 . ?
C24 C25 1.379(9) . ?
C25 H25 0.9300 . ?
C25 C26 1.373(9) . ?
C26 N27 1.474(8) . ?
C26 C28 1.373(8) . ?
C28 H28 0.9300 . ?
C28 C29 1.391(9) . ?
C29 H29 0.9300 . ?
C30 H30 0.9300 . ?
C30 C31 1.388(12) . ?
C31 H31 0.9300 . ?
C32 H32A 0.9700 . ?
C32 H32B 0.9700 . ?
C32 C33 1.523(8) . ?
C33 H33 0.9800 . ?
C34 H34 0.9300 . ?
C34 C35 1.349(16) . ?
C34 C51 1.335(17) . ?
C35 H35 0.9300 . ?
C35 C36 1.373(11) . ?
C36 H36 0.9300 . ?
C36 C37 1.381(11) . ?
C37 C38 1.489(9) . ?
C37 C50 1.361(10) . ?
C38 H38A 0.9700 . ?
C38 H38B 0.9700 . ?
C39 C40 1.520(8) . ?
C40 H40 0.9800 . ?
C40 C52 1.532(8) . ?
C41 H41 0.9800 . ?
C41 C42 1.511(7) . ?
C41 C53 1.536(8) . ?
C42 C43 1.366(8) . ?
C42 C66 1.439(8) . ?
C43 H43 0.9300 . ?
C44 H44A 0.9700 . ?
C44 H44B 0.9700 . ?
C45 H45A 0.9700 . ?
C45 H45B 0.9700 . ?
C45 C46 1.488(11) . ?
C46 C47 1.350(13) . ?
C46 C68 1.372(12) . ?
C47 H47 0.9300 . ?
C47 C48 1.378(14) . ?
C48 H48 0.9300 . ?
C48 C49 1.381(16) . ?
C49 H49 0.9300 . ?
C49 C67 1.368(15) . ?
C50 H50 0.9300 . ?
C50 C51 1.404(14) . ?
C51 H51 0.9300 . ?
C52 H52A 0.9700 . ?
C52 H52B 0.9700 . ?
C52 C53 1.505(8) . ?
C53 H53 0.9800 . ?
C54 C55 1.384(8) . ?
C54 C61 1.378(8) . ?
C55 H55 0.9300 . ?
C55 C56 1.364(9) . ?
C56 H56 0.9300 . ?
C56 C57 1.347(9) . ?
C57 N58 1.480(9) . ?
C57 C60 1.370(9) . ?
N58 O59 1.219(9) . ?
C60 H60 0.9300 . ?
C60 C61 1.389(8) . ?
C61 H61 0.9300 . ?
C62 C63 1.395(8) . ?
C62 C66 1.402(7) . ?
C64 H64A 0.9600 . ?
C64 H64B 0.9600 . ?
C64 H64C 0.9600 . ?
C65 H65 0.9300 . ?
C67 H67 0.9300 . ?
C67 C68 1.363(13) . ?
C68 H68 0.9300 . ?

loop_
_geom_torsion_atom_site_label_1
_geom_torsion_atom_site_label_2
_geom_torsion_atom_site_label_3
_geom_torsion_atom_site_label_4
_geom_torsion
_geom_torsion_site_symmetry_1
_geom_torsion_site_symmetry_2
_geom_torsion_site_symmetry_3
_geom_torsion_site_symmetry_4
_geom_torsion_publ_flag
S1 N3 C8 C2 -64.0(6) . . . . ?
S1 N3 C8 C33 174.8(4) . . . . ?
S1 N3 C9 C10 -72.1(6) . . . . ?
S1 N3 C9 C32 166.1(4) . . . . ?
S1 C23 C24 C25 179.2(5) . . . . ?
S1 C23 C29 C28 179.7(4) . . . . ?
S2 N8 C40 C39 -73.3(6) . . . . ?
S2 N8 C40 C52 165.3(4) . . . . ?
S2 N8 C41 C42 -65.3(6) . . . . ?
S2 N8 C41 C53 173.4(4) . . . . ?
S2 C54 C55 C56 178.6(5) . . . . ?
S2 C54 C61 C60 -179.6(5) . . . . ?
O2 C39 C40 N8 -174.5(4) . . . . ?
O2 C39 C40 C52 -60.5(6) . . . . ?
O11 S1 N3 C8 -167.1(4) . . . . ?
O11 S1 N3 C9 1.8(5) . . . . ?
O11 S1 C23 C24 145.8(5) . . . . ?
O11 S1 C23 C29 -31.6(5) . . . . ?
O3 S1 N3 C8 -35.4(5) . . . . ?
O3 S1 N3 C9 133.5(5) . . . . ?
O3 S1 C23 C24 14.5(6) . . . . ?
O3 S1 C23 C29 -162.9(5) . . . . ?
O6 C39 C40 N8 6.6(8) . . . . ?
O6 C39 C40 C52 120.6(7) . . . . ?
O14 S2 N8 C40 3.1(5) . . . . ?
O14 S2 N8 C41 -168.2(4) . . . . ?
O14 S2 C54 C55 -33.8(6) . . . . ?
O14 S2 C54 C61 145.2(5) . . . . ?
O9 S2 N8 C40 135.5(4) . . . . ?
O9 S2 N8 C41 -35.9(5) . . . . ?
O9 S2 C54 C55 -163.6(5) . . . . ?
O9 S2 C54 C61 15.4(6) . . . . ?
N1 C18 C19 C2 1.4(6) . . . . ?
N1 C18 C19 N5 179.2(5) . . . . ?
N1 C18 C21 O13 2.4(10) . . . . ?
N1 C18 C21 N6 -177.3(6) . . . . ?
C2 C8 C33 I1 134.2(4) . . . . ?
C2 C8 C33 C32 -104.1(6) . . . . ?
N3 S1 C23 C24 -102.0(5) . . . . ?
N3 S1 C23 C29 80.6(5) . . . . ?
N3 C8 C33 I1 -105.1(4) . . . . ?
N3 C8 C33 C32 16.6(6) . . . . ?
N3 C9 C10 O5 3.4(9) . . . . ?
N3 C9 C10 O4 -177.1(5) . . . . ?
N3 C9 C32 C33 32.5(6) . . . . ?
O4 C11 C12 C13 -163.2(7) . . . . ?
O4 C11 C12 C31 19.8(11) . . . . ?
N8 S2 C54 C55 78.9(5) . . . . ?
N8 S2 C54 C61 -102.0(5) . . . . ?
N8 C40 C52 C53 34.8(6) . . . . ?
N8 C41 C42 C43 128.8(6) . . . . ?
N8 C41 C42 C66 -50.2(8) . . . . ?
N8 C41 C53 I2 -101.1(4) . . . . ?
N8 C41 C53 C52 21.2(5) . . . . ?
N9 C62 C63 O12 3.2(10) . . . . ?
N9 C62 C63 N11 -175.3(6) . . . . ?
N9 C62 C66 N12 178.7(5) . . . . ?
N9 C62 C66 C42 2.1(7) . . . . ?
O10 C45 C46 C47 110.2(9) . . . . ?
O10 C45 C46 C68 -71.1(10) . . . . ?
C1 C27 C3 C4 0(2) . . . . ?
C27 C1 C17 C16 2(2) . . . . ?
C27 C3 C4 C5 176.0(9) . . . . ?
C27 C3 C4 C16 0.2(15) . . . . ?
C3 C4 C5 O1 -89.1(10) . . . . ?
C3 C4 C16 C17 1.0(15) . . . . ?
C4 C16 C17 C1 -2.0(19) . . . . ?
C5 O1 C6 N1 -172.0(6) . . . . ?
C5 C4 C16 C17 -174.8(9) . . . . ?
C6 O1 C5 C4 175.8(7) . . . . ?
C6 N1 C7 C2 171.7(6) . . . . ?
C6 N1 C18 C19 -172.7(6) . . . . ?
C6 N1 C18 C21 3.0(11) . . . . ?
C7 N1 C6 O1 -95.8(7) . . . . ?
C7 N1 C18 C19 -0.7(6) . . . . ?
C7 N1 C18 C21 175.1(6) . . . . ?
C7 C2 C8 N3 126.0(6) . . . . ?
C7 C2 C8 C33 -118.9(7) . . . . ?
C7 C2 C19 N5 -179.0(6) . . . . ?
C7 C2 C19 C18 -1.5(6) . . . . ?
C8 C2 C7 N1 -179.7(5) . . . . ?
C8 C2 C19 N5 1.8(10) . . . . ?
C8 C2 C19 C18 179.4(5) . . . . ?
C8 N3 C9 C10 97.9(6) . . . . ?
C8 N3 C9 C32 -23.9(6) . . . . ?
C9 N3 C8 C2 126.3(5) . . . . ?
C9 N3 C8 C33 5.1(6) . . . . ?
C9 C32 C33 I1 92.0(5) . . . . ?
C9 C32 C33 C8 -30.8(6) . . . . ?
C10 O4 C11 C12 81.3(9) . . . . ?
C10 C9 C32 C33 -88.6(6) . . . . ?
C11 O4 C10 O5 2.3(10) . . . . ?
C11 O4 C10 C9 -177.2(6) . . . . ?
C11 C12 C13 C14 -175.8(8) . . . . ?
C11 C12 C31 C30 176.9(8) . . . . ?
C12 C13 C14 C15 -2.3(16) . . . . ?
C13 C12 C31 C30 -0.1(13) . . . . ?
C13 C14 C15 C30 2.1(18) . . . . ?
C14 C15 C30 C31 -0.9(17) . . . . ?
C15 C30 C31 C12 -0.1(15) . . . . ?
C16 C4 C5 O1 86.6(11) . . . . ?
C17 C1 C27 C3 -1(2) . . . . ?
C18 N1 C6 O1 74.8(8) . . . . ?
C18 N1 C7 C2 -0.3(7) . . . . ?
C19 C2 C7 N1 1.2(7) . . . . ?
C19 C2 C8 N3 -55.1(8) . . . . ?
C19 C2 C8 C33 60.0(8) . . . . ?
C19 N5 C20 N6 -2.2(9) . . . . ?
C19 C18 C21 O13 177.8(5) . . . . ?
C19 C18 C21 N6 -1.9(8) . . . . ?
C20 N5 C19 C2 176.5(6) . . . . ?
C20 N5 C19 C18 -0.7(8) . . . . ?
C20 N6 C21 O13 179.7(5) . . . . ?
C20 N6 C21 C18 -0.6(8) . . . . ?
C21 N6 C20 N5 3.0(9) . . . . ?
C21 C18 C19 C2 -175.1(5) . . . . ?
C21 C18 C19 N5 2.7(8) . . . . ?
C22 O13 C21 N6 10.4(9) . . . . ?
C22 O13 C21 C18 -169.3(5) . . . . ?
C23 S1 N3 C8 79.9(5) . . . . ?
C23 S1 N3 C9 -111.2(5) . . . . ?
C23 C24 C25 C26 2.4(9) . . . . ?
C24 C23 C29 C28 2.4(9) . . . . ?
C24 C25 C26 N27 178.8(5) . . . . ?
C24 C25 C26 C28 -0.4(10) . . . . ?
C25 C26 N27 O15 14.8(9) . . . . ?
C25 C26 N27 O7 -164.9(6) . . . . ?
C25 C26 C28 C29 -0.6(9) . . . . ?
C26 C28 C29 C23 -0.3(9) . . . . ?
N27 C26 C28 C29 -179.8(5) . . . . ?
C28 C26 N27 O15 -166.0(6) . . . . ?
C28 C26 N27 O7 14.3(8) . . . . ?
C29 C23 C24 C25 -3.5(9) . . . . ?
C31 C12 C13 C14 1.3(13) . . . . ?
C32 C9 C10 O5 118.7(7) . . . . ?
C32 C9 C10 O4 -61.8(7) . . . . ?
C34 C35 C36 C37 -0.1(15) . . . . ?
C35 C34 C51 C50 -1(2) . . . . ?
C35 C36 C37 C38 178.3(8) . . . . ?
C35 C36 C37 C50 -1.8(13) . . . . ?
C36 C37 C38 O2 52.9(9) . . . . ?
C36 C37 C50 C51 2.1(13) . . . . ?
C37 C50 C51 C34 -0.6(17) . . . . ?
C38 O2 C39 O6 -3.4(9) . . . . ?
C38 O2 C39 C40 177.7(5) . . . . ?
C38 C37 C50 C51 -178.0(8) . . . . ?
C39 O2 C38 C37 -160.7(6) . . . . ?
C39 C40 C52 C53 -85.1(6) . . . . ?
C40 N8 C41 C42 122.6(5) . . . . ?
C40 N8 C41 C53 1.3(6) . . . . ?
C40 C52 C53 I2 88.1(5) . . . . ?
C40 C52 C53 C41 -35.5(6) . . . . ?
C41 N8 C40 C39 98.9(5) . . . . ?
C41 N8 C40 C52 -22.4(6) . . . . ?
C41 C42 C43 N9 -179.3(5) . . . . ?
C41 C42 C66 N12 1.8(11) . . . . ?
C41 C42 C66 C62 178.0(6) . . . . ?
C42 C41 C53 I2 138.4(4) . . . . ?
C42 C41 C53 C52 -99.2(6) . . . . ?
C43 N9 C44 O10 -90.9(7) . . . . ?
C43 N9 C62 C63 173.4(7) . . . . ?
C43 N9 C62 C66 -2.1(7) . . . . ?
C43 C42 C66 N12 -177.4(6) . . . . ?
C43 C42 C66 C62 -1.2(7) . . . . ?
C44 N9 C43 C42 170.0(6) . . . . ?
C44 N9 C62 C63 5.1(11) . . . . ?
C44 N9 C62 C66 -170.4(6) . . . . ?
C44 O10 C45 C46 -177.4(7) . . . . ?
C45 O10 C44 N9 -176.4(6) . . . . ?
C45 C46 C47 C48 -178.7(9) . . . . ?
C45 C46 C68 C67 178.8(8) . . . . ?
C46 C47 C48 C49 -0.1(16) . . . . ?
C47 C46 C68 C67 -2.5(13) . . . . ?
C47 C48 C49 C67 -2.5(18) . . . . ?
C48 C49 C67 C68 2.6(18) . . . . ?
C49 C67 C68 C46 -0.1(16) . . . . ?
C50 C37 C38 O2 -127.0(7) . . . . ?
C51 C34 C35 C36 1.7(18) . . . . ?
C53 C41 C42 C43 -116.2(7) . . . . ?
C53 C41 C42 C66 64.8(8) . . . . ?
C54 S2 N8 C40 -109.5(5) . . . . ?
C54 S2 N8 C41 79.2(5) . . . . ?
C54 C55 C56 C57 -0.2(11) . . . . ?
C55 C54 C61 C60 -0.6(10) . . . . ?
C55 C56 C57 N58 180.0(6) . . . . ?
C55 C56 C57 C60 1.7(12) . . . . ?
C56 C57 N58 O8 -168.5(8) . . . . ?
C56 C57 N58 O59 13.4(11) . . . . ?
C56 C57 C60 C61 -2.6(12) . . . . ?
C57 C60 C61 C54 2.0(10) . . . . ?
N58 C57 C60 C61 179.1(6) . . . . ?
C60 C57 N58 O8 9.9(11) . . . . ?
C60 C57 N58 O59 -168.2(7) . . . . ?
C61 C54 C55 C56 -0.4(10) . . . . ?
C62 N9 C43 C42 1.4(7) . . . . ?
C62 N9 C44 O10 75.4(8) . . . . ?
C63 N11 C65 N12 3.4(10) . . . . ?
C63 C62 C66 N12 2.3(9) . . . . ?
C63 C62 C66 C42 -174.2(5) . . . . ?
C64 O12 C63 N11 11.0(9) . . . . ?
C64 O12 C63 C62 -167.5(6) . . . . ?
C65 N11 C63 O12 179.1(6) . . . . ?
C65 N11 C63 C62 -2.4(9) . . . . ?
C65 N12 C66 C42 174.0(6) . . . . ?
C65 N12 C66 C62 -1.7(8) . . . . ?
C66 N12 C65 N11 -1.2(10) . . . . ?
C66 C42 C43 N9 -0.1(7) . . . . ?
C66 C62 C63 O12 178.4(5) . . . . ?
C66 C62 C63 N11 -0.1(9) . . . . ?
C68 C46 C47 C48 2.6(14) . . . . ?
